data_4516139
loop_
_publ_author_name
'Kumar, Saurabh'
'Mondal, Dipanjan'
'Balakrishna, Maravanji S.'

_publ_section_title
;
 Diverse Architectures and Luminescence Properties of Group 11 Complexes
 Containing Pyrimidine-Based Phosphine,
 <i>N</i>-((Diphenylphosphine)methyl)pyrimidin-2-amine.
;
_journal_issue 12
_journal_name_full 'ACS omega'
_journal_page_first 16601
_journal_page_last 16614
_journal_paper_doi 10.1021/acsomega.8b02484
_journal_volume 3
_journal_year 2018
_chemical_formula_moiety 'C34 H32 Ag2 N6 P2, 2(B F4)'
_chemical_formula_sum 'C34 H32 Ag2 B2 F8 N6 P2'
_chemical_formula_weight 975.95
_space_group_crystal_system triclinic
_space_group_IT_number 2
_space_group_name_Hall '-P 1'
_space_group_name_H-M_alt 'P -1'
_atom_sites_solution_hydrogens geom
_atom_sites_solution_primary dual
_audit_creation_date 2017-05-11
_audit_creation_method
;
Olex2 1.2
(compiled 2016.11.30 svn.r3356 for OlexSys, GUI svn.r5292)
;
_cell_angle_alpha 108.252(6)
_cell_angle_beta 102.115(6)
_cell_angle_gamma 110.351(5)
_cell_formula_units_Z 1
_cell_length_a 9.3737(6)
_cell_length_b 10.3726(6)
_cell_length_c 11.0196(8)
_cell_measurement_reflns_used 5718
_cell_measurement_temperature 100
_cell_measurement_theta_max 31.2490
_cell_measurement_theta_min 2.3120
_cell_volume 890.77(13)
_computing_cell_refinement 'CrystalClear-SM Expert 2.0 r7 (Rigaku, 2011)'
_computing_data_collection 'CrystalClear-SM Expert 2.0 r7 (Rigaku, 2011)'
_computing_data_reduction 'CrystalClear-SM Expert 2.0 r7 (Rigaku, 2011)'
_computing_molecular_graphics 'Olex2 (Dolomanov et al., 2009)'
_computing_publication_material 'Olex2 (Dolomanov et al., 2009)'
_computing_structure_refinement 'ShelXL (Sheldrick, 2015)'
_computing_structure_solution 'ShelXT (Sheldrick, 2015)'
_diffrn_ambient_temperature 100
_diffrn_detector CCD
_diffrn_detector_area_resol_mean 28.5714
_diffrn_detector_type 'Rigaku Saturn724+'
_diffrn_measured_fraction_theta_full 0.994
_diffrn_measured_fraction_theta_max 0.994
_diffrn_measurement_details
;
List of Runs (angles in degrees, time in seconds):

  # Type    Start    End  Width  t~exp~   \w     \q     \k     \f   Frames
--------------------------------------------------------------------------
  1  \w   -110.00  70.00   0.50   12.00    --  -20.00   0.00-180.00  360
  2  \w    -80.00  19.00   0.50   12.00    --  -20.00 -72.00 -36.00  198
  3  \w    -87.00  19.00   0.50   12.00    --  -20.00 -72.00-180.00  212
  4  \w    -42.50  -6.50   0.50   12.00    --  -20.00  72.00 108.00   72
;
_diffrn_measurement_device 'AFC12 (Right): Kappa 3 circle'
_diffrn_measurement_device_type Rigaku_AFC12K_724P_007HF_Mo
_diffrn_measurement_method 'profile data from \w-scans'
_diffrn_measurement_specimen_support 'Mitegen 50um'
_diffrn_orient_matrix_type 'CrysAlisPro convention (1999,Acta A55,543-557)'
_diffrn_orient_matrix_UB_11 0.0085374000
_diffrn_orient_matrix_UB_12 -0.0677223000
_diffrn_orient_matrix_UB_13 -0.0115339000
_diffrn_orient_matrix_UB_21 0.0426026000
_diffrn_orient_matrix_UB_22 0.0278352000
_diffrn_orient_matrix_UB_23 0.0710941000
_diffrn_orient_matrix_UB_31 -0.0747842000
_diffrn_orient_matrix_UB_32 -0.0332789000
_diffrn_orient_matrix_UB_33 0.0091521000
_diffrn_radiation_collimation 0.3
_diffrn_radiation_monochromator Confocal
_diffrn_radiation_probe x-ray
_diffrn_radiation_type MoK\a
_diffrn_radiation_wavelength 0.71073
_diffrn_reflns_av_R_equivalents 0.1695
_diffrn_reflns_av_unetI/netI 0.1155
_diffrn_reflns_Laue_measured_fraction_full 0.994
_diffrn_reflns_Laue_measured_fraction_max 0.994
_diffrn_reflns_limit_h_max 11
_diffrn_reflns_limit_h_min -10
_diffrn_reflns_limit_k_max 12
_diffrn_reflns_limit_k_min -12
_diffrn_reflns_limit_l_max 13
_diffrn_reflns_limit_l_min -11
_diffrn_reflns_number 7123
_diffrn_reflns_point_group_measured_fraction_full 0.994
_diffrn_reflns_point_group_measured_fraction_max 0.994
_diffrn_reflns_theta_full 24.993
_diffrn_reflns_theta_max 24.993
_diffrn_reflns_theta_min 2.309
_diffrn_source 'Rotating Anode'
_diffrn_source_current 24.0
_diffrn_source_power 1.2
_diffrn_source_target Mo
_diffrn_source_type 'Rotating Anode'
_diffrn_source_voltage 50.0
_exptl_absorpt_coefficient_mu 1.268
_exptl_absorpt_correction_T_max 1.00000
_exptl_absorpt_correction_T_min 0.51523
_exptl_absorpt_correction_type numerical
_exptl_absorpt_process_details
;
CrysAlisPro 1.171.38.43 (Rigaku Oxford Diffraction, 2015)
Empirical absorption correction using spherical harmonics,
 implemented in SCALE3 ABSPACK scaling algorithm.
;
_exptl_crystal_colour colourless
_exptl_crystal_colour_primary colourless
_exptl_crystal_density_diffrn 1.819
_exptl_crystal_description block
_exptl_crystal_F_000 484
_exptl_crystal_size_max 0.144
_exptl_crystal_size_mid 0.103
_exptl_crystal_size_min 0.083
_refine_diff_density_max 2.034
_refine_diff_density_min -2.458
_refine_diff_density_rms 0.292
_refine_ls_extinction_method none
_refine_ls_goodness_of_fit_ref 0.932
_refine_ls_hydrogen_treatment constr
_refine_ls_matrix_type full
_refine_ls_number_parameters 244
_refine_ls_number_reflns 3121
_refine_ls_number_restraints 60
_refine_ls_restrained_S_all 0.926
_refine_ls_R_factor_all 0.0999
_refine_ls_R_factor_gt 0.0779
_refine_ls_shift/su_max 0.000
_refine_ls_shift/su_mean 0.000
_refine_ls_structure_factor_coef Fsqd
_refine_ls_weighting_details 'w=1/[\s^2^(Fo^2^)+(0.1770P)^2^+15.7395P] where P=(Fo^2^+2Fc^2^)/3'
_refine_ls_weighting_scheme calc
_refine_ls_wR_factor_gt 0.2136
_refine_ls_wR_factor_ref 0.2468
_reflns_Friedel_coverage 0.000
_reflns_number_gt 2565
_reflns_number_total 3121
_reflns_threshold_expression 'I > 2\s(I)'
_cod_data_source_file ao8b02484_si_002.cif
_cod_data_source_block compound-6
_cod_original_cell_volume 890.77(11)
_cod_database_code 4516139
_shelx_shelxl_version_number 2014/7
_chemical_oxdiff_formula C17H16N3P1Ag1B1F4
_shelx_space_group_comment
;
The symmetry employed for this shelxl refinement is uniquely defined
by the following loop, which should always be used as a source of
symmetry information in preference to the above space-group names.
They are only intended as comments.
;
_olex2_refinement_description
;
1. Fixed Uiso
 At 1.2 times of:
  All C(H) groups, All C(H,H) groups, All N(H) groups
2. Uiso/Uaniso restraints and constraints
Uanis(C4) \\sim Ueq, Uanis(N1) \\sim Ueq, Uanis(N3) \\sim Ueq, Uanis(C2) \\sim
Ueq, Uanis(C1) \\sim Ueq, Uanis(P1) \\sim Ueq, Uanis(C12) \\sim Ueq, Uanis(C13)
\\sim Ueq, Uanis(C6) \\sim Ueq, Uanis(B1) \\sim Ueq: with sigma of 0.001 and
sigma for terminal atoms of 0.001
3.a Secondary CH2 refined with riding coordinates:
 C5(H5A,H5B)
3.b Aromatic/amide H refined with riding coordinates:
 N3(H3), C15(H15), C2(H2), C8(H8), C14(H14), C9(H9), C1(H1), C10(H10), C7(H7),
 C11(H11), C17(H17), C16(H16), C3(H3A), C13(H13)
;
_olex2_submission_special_instructions 'No special instructions were received'
_oxdiff_exptl_absorpt_empirical_details
;
Empirical correction (ABSPACK) includes:
- Absorption correction using spherical harmonics
- Frame scaling
;
_oxdiff_exptl_absorpt_empirical_full_max 3.201
_oxdiff_exptl_absorpt_empirical_full_min 0.350
_oxdiff_twin_integration_method simultaneous
_oxdiff_twin_items 2
_twin_special_details
;
Component 2 rotated by -179.8901\% 
 around [0.00 -0.00 1.00] (reciprocal) or [0.36 0.39 0.85] (direct)
;

loop_
_space_group_symop_operation_xyz
'x, y, z'
'-x, -y, -z'

loop_
_atom_site_label
_atom_site_type_symbol
_atom_site_fract_x
_atom_site_fract_y
_atom_site_fract_z
_atom_site_U_iso_or_equiv
_atom_site_adp_type
_atom_site_occupancy
_atom_site_site_symmetry_order
_atom_site_calc_flag
_atom_site_refinement_flags_posn
_atom_site_refinement_flags_adp
Ag1 Ag 0.77586(8) 0.58078(7) 0.56430(7) 0.0165(3) Uani 1 1 d . .
P1 P 0.2436(3) 0.6615(3) 0.4714(2) 0.0123(5) Uani 1 1 d . U
F1 F 0.5288(7) 0.5606(6) 0.6901(6) 0.0205(12) Uani 1 1 d . .
F2 F 0.5761(7) 0.4546(7) 0.8375(6) 0.0224(13) Uani 1 1 d . .
F3 F 0.7815(7) 0.6606(7) 0.8526(6) 0.0268(14) Uani 1 1 d . .
F4 F 0.5720(9) 0.6816(7) 0.9173(6) 0.0311(15) Uani 1 1 d . .
N2 N 0.6777(10) 0.9814(9) 0.6632(8) 0.0162(17) Uani 1 1 d . .
N1 N 0.7959(10) 0.8089(9) 0.6437(8) 0.0149(16) Uani 1 1 d . U
N3 N 0.5601(10) 0.7496(9) 0.4783(8) 0.0144(16) Uani 1 1 d . U
H3 H 0.5717 0.6715 0.4289 0.017 Uiso 1 1 calc R .
C6 C 0.2763(11) 0.7883(11) 0.6404(9) 0.0117(18) Uani 1 1 d . U
C4 C 0.6788(11) 0.8481(11) 0.5982(9) 0.0125(18) Uani 1 1 d . U
C5 C 0.4122(11) 0.7622(10) 0.4234(10) 0.0130(18) Uani 1 1 d . .
H5A H 0.3773 0.7200 0.3224 0.016 Uiso 1 1 calc R .
H5B H 0.4364 0.8707 0.4575 0.016 Uiso 1 1 calc R .
C15 C -0.2084(12) 0.6225(12) 0.1689(10) 0.019(2) Uani 1 1 d . .
H15 H -0.3019 0.6124 0.1054 0.023 Uiso 1 1 calc R .
C2 C 0.9238(13) 1.0463(12) 0.8356(10) 0.020(2) Uani 1 1 d . U
H2 H 1.0094 1.1163 0.9206 0.024 Uiso 1 1 calc R .
C8 C 0.2839(13) 0.8290(12) 0.8695(10) 0.021(2) Uani 1 1 d . .
H8 H 0.2720 0.7901 0.9361 0.026 Uiso 1 1 calc R .
C14 C -0.1589(13) 0.7146(13) 0.3066(11) 0.023(2) Uani 1 1 d . .
H14 H -0.2199 0.7653 0.3382 0.028 Uiso 1 1 calc R .
C9 C 0.3244(11) 0.9778(12) 0.9038(10) 0.020(2) Uani 1 1 d . .
H9 H 0.3394 1.0416 0.9935 0.024 Uiso 1 1 calc R .
C1 C 0.9180(12) 0.9098(12) 0.7610(10) 0.019(2) Uani 1 1 d . U
H1 H 1.0036 0.8864 0.7941 0.022 Uiso 1 1 calc R .
C10 C 0.3438(12) 1.0367(11) 0.8098(10) 0.020(2) Uani 1 1 d . .
H10 H 0.3741 1.1414 0.8346 0.023 Uiso 1 1 calc R .
C7 C 0.2591(12) 0.7306(11) 0.7366(10) 0.018(2) Uani 1 1 d . .
H7 H 0.2311 0.6265 0.7138 0.022 Uiso 1 1 calc R .
C11 C 0.3186(12) 0.9417(11) 0.6772(11) 0.021(2) Uani 1 1 d . .
H11 H 0.3305 0.9821 0.6115 0.025 Uiso 1 1 calc R .
C17 C 0.0149(11) 0.5597(10) 0.2167(9) 0.0122(18) Uani 1 1 d . .
H17 H 0.0725 0.5047 0.1856 0.015 Uiso 1 1 calc R .
C16 C -0.1225(12) 0.5449(12) 0.1232(10) 0.020(2) Uani 1 1 d . .
H16 H -0.1569 0.4819 0.0287 0.024 Uiso 1 1 calc R .
C12 C 0.0684(11) 0.6546(11) 0.3555(9) 0.0133(18) Uani 1 1 d . U
C3 C 0.7992(13) 1.0773(12) 0.7813(11) 0.022(2) Uani 1 1 d . .
H3A H 0.8008 1.1714 0.8307 0.026 Uiso 1 1 calc R .
B1 B 0.6146(14) 0.5913(14) 0.8289(12) 0.019(2) Uani 1 1 d . U
C13 C -0.0174(12) 0.7325(12) 0.3990(10) 0.018(2) Uani 1 1 d . U
H13 H 0.0197 0.7993 0.4928 0.022 Uiso 1 1 calc R .

loop_
_atom_site_aniso_label
_atom_site_aniso_U_11
_atom_site_aniso_U_22
_atom_site_aniso_U_33
_atom_site_aniso_U_23
_atom_site_aniso_U_13
_atom_site_aniso_U_12
Ag1 0.0156(5) 0.0074(5) 0.0227(5) 0.0039(3) 0.0032(3) 0.0054(3)
P1 0.0121(9) 0.0098(9) 0.0138(9) 0.0042(6) 0.0027(6) 0.0053(7)
F1 0.019(3) 0.014(3) 0.018(3) 0.004(2) 0.000(2) 0.002(2)
F2 0.025(3) 0.016(3) 0.021(3) 0.004(2) 0.007(2) 0.006(3)
F3 0.018(3) 0.027(3) 0.015(3) 0.003(3) -0.004(2) -0.002(3)
F4 0.047(4) 0.025(3) 0.016(3) -0.003(3) 0.007(3) 0.023(3)
N2 0.017(4) 0.005(4) 0.018(4) 0.001(3) -0.001(3) 0.004(3)
N1 0.0145(19) 0.0147(19) 0.0150(18) 0.0060(11) 0.0052(11) 0.0064(12)
N3 0.0142(18) 0.0141(18) 0.0149(18) 0.0059(11) 0.0035(11) 0.0075(12)
C6 0.012(2) 0.012(2) 0.012(2) 0.0050(12) 0.0043(11) 0.0049(12)
C4 0.013(2) 0.012(2) 0.012(2) 0.0051(12) 0.0045(11) 0.0053(12)
C5 0.005(4) 0.006(4) 0.026(5) 0.006(4) 0.004(4) 0.003(4)
C15 0.014(5) 0.031(6) 0.015(5) 0.013(4) 0.002(4) 0.013(4)
C2 0.020(2) 0.019(2) 0.020(2) 0.0083(13) 0.0069(12) 0.0084(13)
C8 0.022(5) 0.020(5) 0.013(5) 0.004(4) 0.001(4) 0.005(4)
C14 0.023(5) 0.027(6) 0.024(5) 0.013(5) 0.012(4) 0.012(5)
C9 0.010(5) 0.025(6) 0.016(5) 0.001(4) 0.003(4) 0.007(4)
C1 0.019(2) 0.018(2) 0.019(2) 0.0085(13) 0.0058(12) 0.0082(13)
C10 0.021(5) 0.010(5) 0.020(5) 0.000(4) 0.004(4) 0.005(4)
C7 0.018(5) 0.007(5) 0.019(5) 0.000(4) 0.004(4) -0.001(4)
C11 0.020(5) 0.011(5) 0.025(5) 0.002(4) 0.004(4) 0.007(4)
C17 0.016(5) 0.012(5) 0.009(4) 0.006(4) 0.003(4) 0.006(4)
C16 0.015(5) 0.017(5) 0.013(5) 0.003(4) -0.002(4) -0.003(4)
C12 0.013(2) 0.013(2) 0.014(2) 0.0055(12) 0.0042(11) 0.0060(12)
C3 0.026(6) 0.010(5) 0.026(5) 0.006(4) 0.012(5) 0.005(4)
B1 0.019(2) 0.019(2) 0.019(2) 0.0077(13) 0.0068(13) 0.0088(14)
C13 0.018(2) 0.019(2) 0.018(2) 0.0078(13) 0.0078(12) 0.0076(13)

loop_
_atom_type_symbol
_atom_type_description
_atom_type_scat_dispersion_real
_atom_type_scat_dispersion_imag
_atom_type_scat_source
C C 0.0033 0.0016 'International Tables Vol C Tables 4.2.6.8 and 6.1.1.4'
H H 0.0000 0.0000 'International Tables Vol C Tables 4.2.6.8 and 6.1.1.4'
Ag Ag -0.8971 1.1015 'International Tables Vol C Tables 4.2.6.8 and 6.1.1.4'
B B 0.0013 0.0007 'International Tables Vol C Tables 4.2.6.8 and 6.1.1.4'
F F 0.0171 0.0103 'International Tables Vol C Tables 4.2.6.8 and 6.1.1.4'
N N 0.0061 0.0033 'International Tables Vol C Tables 4.2.6.8 and 6.1.1.4'
P P 0.1023 0.0942 'International Tables Vol C Tables 4.2.6.8 and 6.1.1.4'

loop_
_geom_angle_atom_site_label_1
_geom_angle_atom_site_label_2
_geom_angle_atom_site_label_3
_geom_angle
_geom_angle_site_symmetry_3
N1 Ag1 P1 166.9(2) 2_666
C6 P1 Ag1 118.5(3) 2_666
C6 P1 C5 106.3(4) .
C6 P1 C12 106.4(4) .
C5 P1 Ag1 109.3(3) 2_666
C12 P1 Ag1 112.8(3) 2_666
C12 P1 C5 102.2(4) .
C3 N2 C4 116.5(8) .
C4 N1 Ag1 124.7(7) .
C1 N1 Ag1 116.8(6) .
C1 N1 C4 117.2(8) .
C4 N3 H3 117.7 .
C4 N3 C5 124.5(8) .
C5 N3 H3 117.7 .
C7 C6 P1 118.4(7) .
C7 C6 C11 119.3(9) .
C11 C6 P1 122.4(7) .
N2 C4 N1 124.5(8) .
N3 C4 N2 118.3(8) .
N3 C4 N1 117.2(8) .
P1 C5 H5A 109.1 .
P1 C5 H5B 109.1 .
N3 C5 P1 112.6(6) .
N3 C5 H5A 109.1 .
N3 C5 H5B 109.1 .
H5A C5 H5B 107.8 .
C14 C15 H15 119.8 .
C16 C15 H15 119.8 .
C16 C15 C14 120.5(9) .
C1 C2 H2 121.5 .
C1 C2 C3 117.0(10) .
C3 C2 H2 121.5 .
C9 C8 H8 119.4 .
C9 C8 C7 121.3(9) .
C7 C8 H8 119.4 .
C15 C14 H14 120.3 .
C15 C14 C13 119.3(10) .
C13 C14 H14 120.3 .
C8 C9 H9 119.8 .
C8 C9 C10 120.4(9) .
C10 C9 H9 119.8 .
N1 C1 C2 122.0(9) .
N1 C1 H1 119.0 .
C2 C1 H1 119.0 .
C9 C10 H10 120.2 .
C9 C10 C11 119.6(10) .
C11 C10 H10 120.2 .
C6 C7 C8 118.9(9) .
C6 C7 H7 120.6 .
C8 C7 H7 120.6 .
C6 C11 C10 120.6(10) .
C6 C11 H11 119.7 .
C10 C11 H11 119.7 .
C16 C17 H17 119.7 .
C16 C17 C12 120.5(9) .
C12 C17 H17 119.7 .
C15 C16 C17 119.7(9) .
C15 C16 H16 120.1 .
C17 C16 H16 120.1 .
C17 C12 P1 117.7(7) .
C13 C12 P1 123.3(7) .
C13 C12 C17 118.9(9) .
N2 C3 C2 122.8(9) .
N2 C3 H3A 118.6 .
C2 C3 H3A 118.6 .
F2 B1 F1 107.9(9) .
F2 B1 F3 108.6(9) .
F3 B1 F1 107.2(8) .
F4 B1 F1 109.9(9) .
F4 B1 F2 111.5(9) .
F4 B1 F3 111.7(9) .
C14 C13 H13 119.5 .
C12 C13 C14 121.0(9) .
C12 C13 H13 119.5 .

loop_
_geom_bond_atom_site_label_1
_geom_bond_atom_site_label_2
_geom_bond_distance
_geom_bond_site_symmetry_2
Ag1 P1 2.353(2) 2_666
Ag1 N1 2.174(8) .
P1 Ag1 2.352(2) 2_666
P1 C6 1.800(9) .
P1 C5 1.849(9) .
P1 C12 1.820(9) .
F1 B1 1.445(13) .
F2 B1 1.376(14) .
F3 B1 1.400(13) .
F4 B1 1.356(13) .
N2 C4 1.348(12) .
N2 C3 1.326(14) .
N1 C4 1.352(12) .
N1 C1 1.332(13) .
N3 H3 0.8800 .
N3 C4 1.332(13) .
N3 C5 1.459(11) .
C6 C7 1.383(13) .
C6 C11 1.394(14) .
C5 H5A 0.9900 .
C5 H5B 0.9900 .
C15 H15 0.9500 .
C15 C14 1.385(15) .
C15 C16 1.384(15) .
C2 H2 0.9500 .
C2 C1 1.372(14) .
C2 C3 1.383(15) .
C8 H8 0.9500 .
C8 C9 1.355(15) .
C8 C7 1.413(14) .
C14 H14 0.9500 .
C14 C13 1.405(15) .
C9 H9 0.9500 .
C9 C10 1.370(15) .
C1 H1 0.9500 .
C10 H10 0.9500 .
C10 C11 1.398(14) .
C7 H7 0.9500 .
C11 H11 0.9500 .
C17 H17 0.9500 .
C17 C16 1.397(13) .
C17 C12 1.397(13) .
C16 H16 0.9500 .
C12 C13 1.379(13) .
C3 H3A 0.9500 .
C13 H13 0.9500 .

loop_
_geom_torsion_atom_site_label_1
_geom_torsion_atom_site_label_2
_geom_torsion_atom_site_label_3
_geom_torsion_atom_site_label_4
_geom_torsion
_geom_torsion_site_symmetry_1
Ag1 P1 C6 C7 -11.7(9) 2_666
Ag1 P1 C6 C11 168.1(7) 2_666
Ag1 P1 C5 N3 -46.1(7) 2_666
Ag1 P1 C12 C17 -46.9(8) 2_666
Ag1 P1 C12 C13 130.0(8) 2_666
Ag1 N1 C4 N2 166.9(7) .
Ag1 N1 C4 N3 -15.6(12) .
Ag1 N1 C1 C2 -166.1(8) .
P1 C6 C7 C8 -179.8(8) .
P1 C6 C11 C10 -179.7(8) .
P1 C12 C13 C14 -175.3(8) .
C6 P1 C5 N3 82.8(7) .
C6 P1 C12 C17 -178.4(7) .
C6 P1 C12 C13 -1.5(10) .
C4 N2 C3 C2 1.4(15) .
C4 N1 C1 C2 1.8(14) .
C4 N3 C5 P1 -91.5(10) .
C5 P1 C6 C7 -135.1(8) .
C5 P1 C6 C11 44.7(9) .
C5 P1 C12 C17 70.3(8) .
C5 P1 C12 C13 -112.8(9) .
C5 N3 C4 N2 -11.9(14) .
C5 N3 C4 N1 170.4(8) .
C15 C14 C13 C12 -2.9(16) .
C8 C9 C10 C11 1.2(15) .
C14 C15 C16 C17 0.1(15) .
C9 C8 C7 C6 -0.2(15) .
C9 C10 C11 C6 -0.9(15) .
C1 N1 C4 N2 0.0(14) .
C1 N1 C4 N3 177.5(8) .
C1 C2 C3 N2 0.3(15) .
C7 C6 C11 C10 0.1(15) .
C7 C8 C9 C10 -0.6(15) .
C11 C6 C7 C8 0.4(14) .
C17 C12 C13 C14 1.6(15) .
C16 C15 C14 C13 2.0(16) .
C16 C17 C12 P1 177.6(7) .
C16 C17 C12 C13 0.5(14) .
C12 P1 C6 C7 116.5(8) .
C12 P1 C6 C11 -63.7(9) .
C12 P1 C5 N3 -165.8(7) .
C12 C17 C16 C15 -1.4(15) .
C3 N2 C4 N1 -1.6(14) .
C3 N2 C4 N3 -179.1(8) .
C3 C2 C1 N1 -2.0(15) .

loop_
_twin_individual_id
_twin_individual_mass_fraction_refined
_oxdiff_twin_reflns_isolated
_oxdiff_twin_reflns_overlapped
_twin_individual_twin_lattice_type
_twin_individual_twin_matrix_11
_twin_individual_twin_matrix_12
_twin_individual_twin_matrix_13
_twin_individual_twin_matrix_21
_twin_individual_twin_matrix_22
_twin_individual_twin_matrix_23
_twin_individual_twin_matrix_31
_twin_individual_twin_matrix_32
_twin_individual_twin_matrix_33
1 0.7015 5102 4938 ref 1.0000 0.0000 0.0000 0.0000 1.0000 0.0000 0.0000 0.0000 1.0000
2 0.2985 5118 4938 nmt -0.9999 0.0011 -0.0006 -0.0028 -1.0017 -0.0010 0.8540 0.9313 0.9999
